data_7706937
loop_
_publ_author_name
'Vos\'ahlo, Petr'
'Schulz, Ji\<r\'i'
'C\'isa\<rov\'a, Ivana'
'\<St\<epni\<cka, Petr'

_publ_section_title
;
 Cyclopalladation of a ferrocene acylphosphine and the reactivity of the
 C-H activated products.
;
_journal_issue 18
_journal_name_full 'Dalton transactions (Cambridge, England : 2003)'
_journal_page_first 6232
_journal_page_last 6244
_journal_paper_doi 10.1039/d1dt00668a
_journal_volume 50
_journal_year 2021
_chemical_formula_moiety 'C23 H19 Fe O P S'
_chemical_formula_sum 'C23 H19 Fe O P S'
_chemical_formula_weight 430.26
_space_group_crystal_system monoclinic
_space_group_IT_number 14
_space_group_name_Hall '-P 2ybc'
_space_group_name_H-M_alt 'P 1 21/c 1'
_atom_sites_solution_hydrogens geom
_atom_sites_solution_primary direct
_atom_sites_solution_secondary difmap
_audit_creation_method SHELXL-2017/1
_audit_update_record
;
2021-02-17 deposited with the CCDC.	2021-03-23 downloaded from the CCDC.
;
_cell_angle_alpha 90
_cell_angle_beta 116.4980(10)
_cell_angle_gamma 90
_cell_formula_units_Z 4
_cell_length_a 9.4321(4)
_cell_length_b 24.1340(8)
_cell_length_c 9.3836(3)
_cell_measurement_reflns_used 9833
_cell_measurement_temperature 120(2)
_cell_measurement_theta_max 27.49
_cell_measurement_theta_min 2.41
_cell_volume 1911.64(12)
_computing_cell_refinement 'SAINT V8.38A (Bruker AXS Inc., 2017)'
_computing_data_collection 'Bruker Instrument Service vV6.2.6'
_computing_data_reduction 'SAINT V8.38A (Bruker AXS Inc., 2017)'
_computing_molecular_graphics 'PLATON (Spek, 2017)'
_computing_publication_material 'PLATON (Spek, 2017)'
_computing_structure_refinement 'SHELXL-2017 (Sheldrick, 2017)'
_computing_structure_solution 'SHELXT 2014 (Sheldrick, 2014)'
_diffrn_ambient_temperature 120(2)
_diffrn_measured_fraction_theta_full 0.999
_diffrn_measured_fraction_theta_max 0.998
_diffrn_measurement_device_type 'Bruker D8 VENTURE Kappa Duo PHOTON 100 CMOS'
_diffrn_measurement_method '\f and \w scans'
_diffrn_radiation_monochromator 'Quazar Mo multilayer optic'
_diffrn_radiation_source 'I\mS micro-focus sealed tube'
_diffrn_radiation_type MoK\a
_diffrn_radiation_wavelength 0.71073
_diffrn_reflns_av_R_equivalents 0.0220
_diffrn_reflns_av_unetI/netI 0.0204
_diffrn_reflns_Laue_measured_fraction_full 0.999
_diffrn_reflns_Laue_measured_fraction_max 0.998
_diffrn_reflns_limit_h_max 11
_diffrn_reflns_limit_h_min -12
_diffrn_reflns_limit_k_max 27
_diffrn_reflns_limit_k_min -31
_diffrn_reflns_limit_l_max 12
_diffrn_reflns_limit_l_min -11
_diffrn_reflns_number 19713
_diffrn_reflns_point_group_measured_fraction_full 0.999
_diffrn_reflns_point_group_measured_fraction_max 0.998
_diffrn_reflns_theta_full 25.242
_diffrn_reflns_theta_max 27.519
_diffrn_reflns_theta_min 2.413
_exptl_absorpt_coefficient_mu 0.992
_exptl_absorpt_correction_T_max 0.88
_exptl_absorpt_correction_T_min 0.81
_exptl_absorpt_correction_type multi-scan
_exptl_absorpt_process_details 'SADABS-2016/2 - Bruker AXS'
_exptl_crystal_colour 'dark red'
_exptl_crystal_density_diffrn 1.495
_exptl_crystal_description prism
_exptl_crystal_F_000 888
_exptl_crystal_size_max 0.31
_exptl_crystal_size_mid 0.20
_exptl_crystal_size_min 0.13
_refine_diff_density_max 0.344
_refine_diff_density_min -0.357
_refine_diff_density_rms 0.059
_refine_ls_extinction_method none
_refine_ls_goodness_of_fit_ref 1.075
_refine_ls_hydrogen_treatment constr
_refine_ls_matrix_type full
_refine_ls_number_parameters 244
_refine_ls_number_reflns 4383
_refine_ls_number_restraints 0
_refine_ls_restrained_S_all 1.075
_refine_ls_R_factor_all 0.0296
_refine_ls_R_factor_gt 0.0263
_refine_ls_shift/su_max 0.002
_refine_ls_shift/su_mean 0.000
_refine_ls_structure_factor_coef Fsqd
_refine_ls_weighting_details 'w=1/[\s^2^(Fo^2^)+(0.0246P)^2^+1.5112P] where P=(Fo^2^+2Fc^2^)/3'
_refine_ls_weighting_scheme calc
_refine_ls_wR_factor_gt 0.0618
_refine_ls_wR_factor_ref 0.0631
_reflns_Friedel_coverage 0.000
_reflns_number_gt 4052
_reflns_number_total 4383
_reflns_threshold_expression 'I > 2\s(I)'
_cod_data_source_file d1dt00668a3.cif
_cod_data_source_block pv270
_cod_depositor_comments 'Adding full bibliography for 7706929--7706948.cif.'
_cod_original_sg_symbol_H-M 'P 21/c'
_cod_database_code 7706937
_shelx_shelxl_version_number 2017/1
_shelx_space_group_comment
;
The symmetry employed for this shelxl refinement is uniquely defined
by the following loop, which should always be used as a source of
symmetry information in preference to the above space-group names.
They are only intended as comments.
;
_shelx_estimated_absorpt_t_min 0.748
_shelx_estimated_absorpt_t_max 0.882

loop_
_space_group_symop_operation_xyz
'x, y, z'
'-x, y+1/2, -z+1/2'
'-x, -y, -z'
'x, -y-1/2, z-1/2'

loop_
_atom_site_label
_atom_site_type_symbol
_atom_site_fract_x
_atom_site_fract_y
_atom_site_fract_z
_atom_site_U_iso_or_equiv
_atom_site_adp_type
_atom_site_occupancy
_atom_site_site_symmetry_order
_atom_site_calc_flag
_atom_site_refinement_flags_posn
_atom_site_refinement_flags_adp
_atom_site_refinement_flags_occupancy
_atom_site_disorder_assembly
_atom_site_disorder_group
Fe1 Fe 0.74057(2) 0.66693(2) 0.39521(2) 0.01087(6) Uani 1 1 d . . . . .
S1 S 0.27538(5) 0.70658(2) 0.30811(5) 0.01627(9) Uani 1 1 d . . . . .
P1 P 0.29319(4) 0.62881(2) 0.37033(4) 0.00998(8) Uani 1 1 d . . . . .
O1 O 0.41938(13) 0.55525(4) 0.24617(13) 0.0175(2) Uani 1 1 d . . . . .
C1 C 0.62326(17) 0.60581(6) 0.44911(17) 0.0118(3) Uani 1 1 d . . . . .
C2 C 0.68743(18) 0.64613(6) 0.57575(17) 0.0139(3) Uani 1 1 d . . . . .
H2 H 0.628781 0.668270 0.614431 0.017 Uiso 1 1 calc R U . . .
C3 C 0.85443(18) 0.64661(6) 0.63190(18) 0.0165(3) Uani 1 1 d . . . . .
H3 H 0.927232 0.668869 0.716342 0.020 Uiso 1 1 calc R U . . .
C4 C 0.89467(19) 0.60805(6) 0.54025(18) 0.0169(3) Uani 1 1 d . . . . .
H4 H 0.998623 0.600449 0.553354 0.020 Uiso 1 1 calc R U . . .
C5 C 0.75386(18) 0.58310(6) 0.42679(18) 0.0145(3) Uani 1 1 d . . . . .
H5 H 0.746359 0.556244 0.349716 0.017 Uiso 1 1 calc R U . . .
C6 C 0.58831(19) 0.70805(6) 0.19266(18) 0.0169(3) Uani 1 1 d . . . . .
H6 H 0.478826 0.700569 0.130206 0.020 Uiso 1 1 calc R U . . .
C7 C 0.7148(2) 0.68411(7) 0.17050(18) 0.0190(3) Uani 1 1 d . . . . .
H7 H 0.704842 0.657737 0.091393 0.023 Uiso 1 1 calc R U . . .
C8 C 0.8596(2) 0.70677(7) 0.2883(2) 0.0209(3) Uani 1 1 d . . . . .
H8 H 0.963004 0.698214 0.301408 0.025 Uiso 1 1 calc R U . . .
C9 C 0.8214(2) 0.74448(6) 0.38283(19) 0.0193(3) Uani 1 1 d . . . . .
H9 H 0.895084 0.765570 0.469864 0.023 Uiso 1 1 calc R U . . .
C10 C 0.65344(19) 0.74510(6) 0.32415(18) 0.0165(3) Uani 1 1 d . . . . .
H10 H 0.595516 0.766414 0.365465 0.020 Uiso 1 1 calc R U . . .
C11 C 0.45855(17) 0.59121(6) 0.34851(16) 0.0111(3) Uani 1 1 d . . . . .
C12 C 0.33091(17) 0.61726(6) 0.57492(16) 0.0113(3) Uani 1 1 d . . . . .
C13 C 0.39881(18) 0.56760(6) 0.65323(17) 0.0139(3) Uani 1 1 d . . . . .
H13 H 0.431179 0.540195 0.601155 0.017 Uiso 1 1 calc R U . . .
C14 C 0.41858(19) 0.55862(7) 0.80729(18) 0.0173(3) Uani 1 1 d . . . . .
H14 H 0.464008 0.524918 0.860285 0.021 Uiso 1 1 calc R U . . .
C15 C 0.3722(2) 0.59874(7) 0.88414(18) 0.0189(3) Uani 1 1 d . . . . .
H15 H 0.385230 0.592322 0.989183 0.023 Uiso 1 1 calc R U . . .
C16 C 0.30670(19) 0.64823(7) 0.80738(18) 0.0180(3) Uani 1 1 d . . . . .
H16 H 0.275393 0.675626 0.860357 0.022 Uiso 1 1 calc R U . . .
C17 C 0.28672(18) 0.65790(6) 0.65326(18) 0.0143(3) Uani 1 1 d . . . . .
H17 H 0.243218 0.691994 0.601646 0.017 Uiso 1 1 calc R U . . .
C18 C 0.11999(17) 0.58810(6) 0.24669(17) 0.0121(3) Uani 1 1 d . . . . .
C19 C 0.08325(19) 0.53875(6) 0.29986(18) 0.0170(3) Uani 1 1 d . . . . .
H19 H 0.149410 0.525636 0.404163 0.020 Uiso 1 1 calc R U . . .
C20 C -0.0502(2) 0.50866(7) 0.20035(19) 0.0200(3) Uani 1 1 d . . . . .
H20 H -0.074950 0.475072 0.237133 0.024 Uiso 1 1 calc R U . . .
C21 C -0.14730(19) 0.52739(7) 0.04781(19) 0.0197(3) Uani 1 1 d . . . . .
H21 H -0.238207 0.506666 -0.019817 0.024 Uiso 1 1 calc R U . . .
C22 C -0.1114(2) 0.57636(7) -0.00562(19) 0.0216(3) Uani 1 1 d . . . . .
H22 H -0.177701 0.589219 -0.110170 0.026 Uiso 1 1 calc R U . . .
C23 C 0.02151(19) 0.60684(7) 0.09317(18) 0.0178(3) Uani 1 1 d . . . . .
H23 H 0.045328 0.640522 0.056037 0.021 Uiso 1 1 calc R U . . .

loop_
_atom_site_aniso_label
_atom_site_aniso_U_11
_atom_site_aniso_U_22
_atom_site_aniso_U_33
_atom_site_aniso_U_23
_atom_site_aniso_U_13
_atom_site_aniso_U_12
Fe1 0.01151(11) 0.01081(11) 0.01146(10) 0.00092(7) 0.00616(8) -0.00050(8)
S1 0.01791(19) 0.00971(17) 0.02358(19) 0.00408(14) 0.01140(15) 0.00115(14)
P1 0.01088(17) 0.00877(16) 0.01121(16) 0.00071(13) 0.00577(14) 0.00019(13)
O1 0.0183(6) 0.0169(5) 0.0186(5) -0.0061(4) 0.0093(5) -0.0018(4)
C1 0.0136(7) 0.0100(6) 0.0137(6) 0.0020(5) 0.0078(6) 0.0001(5)
C2 0.0162(7) 0.0151(7) 0.0115(6) 0.0014(5) 0.0073(6) -0.0013(6)
C3 0.0153(7) 0.0191(7) 0.0126(7) 0.0030(6) 0.0038(6) -0.0021(6)
C4 0.0124(7) 0.0163(7) 0.0211(7) 0.0059(6) 0.0069(6) 0.0019(6)
C5 0.0148(7) 0.0116(7) 0.0194(7) 0.0025(5) 0.0097(6) 0.0015(5)
C6 0.0184(8) 0.0186(7) 0.0135(7) 0.0050(6) 0.0068(6) 0.0007(6)
C7 0.0262(9) 0.0202(8) 0.0150(7) 0.0034(6) 0.0132(6) 0.0011(6)
C8 0.0197(8) 0.0235(8) 0.0257(8) 0.0077(7) 0.0158(7) 0.0004(6)
C9 0.0219(8) 0.0142(7) 0.0217(8) 0.0025(6) 0.0098(6) -0.0062(6)
C10 0.0214(8) 0.0120(7) 0.0181(7) 0.0043(6) 0.0104(6) 0.0027(6)
C11 0.0136(7) 0.0098(6) 0.0118(6) 0.0028(5) 0.0073(6) 0.0007(5)
C12 0.0096(7) 0.0132(7) 0.0116(6) -0.0011(5) 0.0052(5) -0.0025(5)
C13 0.0134(7) 0.0144(7) 0.0147(7) -0.0007(5) 0.0070(6) -0.0002(6)
C14 0.0181(8) 0.0169(7) 0.0159(7) 0.0034(6) 0.0067(6) -0.0006(6)
C15 0.0219(8) 0.0220(8) 0.0126(7) -0.0020(6) 0.0074(6) -0.0057(6)
C16 0.0219(8) 0.0174(7) 0.0158(7) -0.0066(6) 0.0095(6) -0.0038(6)
C17 0.0154(7) 0.0118(7) 0.0158(7) -0.0022(5) 0.0070(6) -0.0016(5)
C18 0.0113(7) 0.0128(7) 0.0131(6) -0.0013(5) 0.0061(6) 0.0004(5)
C19 0.0150(7) 0.0171(7) 0.0154(7) 0.0028(6) 0.0036(6) -0.0017(6)
C20 0.0182(8) 0.0171(7) 0.0229(8) -0.0001(6) 0.0075(6) -0.0043(6)
C21 0.0138(7) 0.0218(8) 0.0209(8) -0.0075(6) 0.0052(6) -0.0022(6)
C22 0.0180(8) 0.0262(8) 0.0139(7) -0.0002(6) 0.0011(6) 0.0017(7)
C23 0.0192(8) 0.0179(7) 0.0151(7) 0.0027(6) 0.0064(6) 0.0010(6)

loop_
_atom_type_symbol
_atom_type_description
_atom_type_scat_dispersion_real
_atom_type_scat_dispersion_imag
_atom_type_scat_source
C C 0.0033 0.0016 'International Tables Vol C Tables 4.2.6.8 and 6.1.1.4'
H H 0.0000 0.0000 'International Tables Vol C Tables 4.2.6.8 and 6.1.1.4'
Fe Fe 0.3463 0.8444 'International Tables Vol C Tables 4.2.6.8 and 6.1.1.4'
O O 0.0106 0.0060 'International Tables Vol C Tables 4.2.6.8 and 6.1.1.4'
P P 0.1023 0.0942 'International Tables Vol C Tables 4.2.6.8 and 6.1.1.4'
S S 0.1246 0.1234 'International Tables Vol C Tables 4.2.6.8 and 6.1.1.4'

loop_
_geom_angle_atom_site_label_1
_geom_angle_atom_site_label_2
_geom_angle_atom_site_label_3
_geom_angle
_geom_angle_site_symmetry_1
_geom_angle_site_symmetry_3
_geom_angle_publ_flag
C2 Fe1 C1 41.54(6) . . ?
C2 Fe1 C5 69.88(6) . . ?
C1 Fe1 C5 41.53(6) . . ?
C2 Fe1 C9 120.71(6) . . ?
C1 Fe1 C9 159.13(6) . . ?
C5 Fe1 C9 156.34(7) . . ?
C2 Fe1 C10 106.66(6) . . ?
C1 Fe1 C10 124.35(6) . . ?
C5 Fe1 C10 161.96(6) . . ?
C9 Fe1 C10 40.82(6) . . ?
C2 Fe1 C8 156.48(7) . . ?
C1 Fe1 C8 159.71(6) . . ?
C5 Fe1 C8 121.67(6) . . ?
C9 Fe1 C8 40.74(7) . . ?
C10 Fe1 C8 68.65(7) . . ?
C2 Fe1 C3 40.74(6) . . ?
C1 Fe1 C3 68.77(6) . . ?
C5 Fe1 C3 68.70(6) . . ?
C9 Fe1 C3 104.62(6) . . ?
C10 Fe1 C3 120.92(6) . . ?
C8 Fe1 C3 120.43(7) . . ?
C2 Fe1 C4 69.00(6) . . ?
C1 Fe1 C4 68.71(6) . . ?
C5 Fe1 C4 40.39(6) . . ?
C9 Fe1 C4 119.97(7) . . ?
C10 Fe1 C4 156.35(6) . . ?
C8 Fe1 C4 105.59(7) . . ?
C3 Fe1 C4 40.75(6) . . ?
C2 Fe1 C7 160.95(7) . . ?
C1 Fe1 C7 124.89(6) . . ?
C5 Fe1 C7 108.70(6) . . ?
C9 Fe1 C7 68.47(7) . . ?
C10 Fe1 C7 68.48(6) . . ?
C8 Fe1 C7 40.73(7) . . ?
C3 Fe1 C7 157.76(7) . . ?
C4 Fe1 C7 122.98(7) . . ?
C2 Fe1 C6 124.03(6) . . ?
C1 Fe1 C6 110.26(6) . . ?
C5 Fe1 C6 125.83(6) . . ?
C9 Fe1 C6 68.27(6) . . ?
C10 Fe1 C6 40.57(6) . . ?
C8 Fe1 C6 68.28(7) . . ?
C3 Fe1 C6 158.44(6) . . ?
C4 Fe1 C6 160.51(6) . . ?
C7 Fe1 C6 40.50(6) . . ?
C12 P1 C18 106.84(7) . . ?
C12 P1 C11 105.03(6) . . ?
C18 P1 C11 102.81(6) . . ?
C12 P1 S1 114.54(5) . . ?
C18 P1 S1 113.39(5) . . ?
C11 P1 S1 113.20(5) . . ?
C2 C1 C5 107.66(13) . . ?
C2 C1 C11 129.12(13) . . ?
C5 C1 C11 123.08(13) . . ?
C2 C1 Fe1 69.01(8) . . ?
C5 C1 Fe1 69.31(8) . . ?
C11 C1 Fe1 123.67(10) . . ?
C3 C2 C1 107.40(13) . . ?
C3 C2 Fe1 70.25(8) . . ?
C1 C2 Fe1 69.46(8) . . ?
C3 C2 H2 126.3 . . ?
C1 C2 H2 126.3 . . ?
Fe1 C2 H2 125.6 . . ?
C2 C3 C4 108.65(13) . . ?
C2 C3 Fe1 69.01(8) . . ?
C4 C3 Fe1 69.81(9) . . ?
C2 C3 H3 125.7 . . ?
C4 C3 H3 125.7 . . ?
Fe1 C3 H3 127.1 . . ?
C5 C4 C3 108.55(14) . . ?
C5 C4 Fe1 69.29(8) . . ?
C3 C4 Fe1 69.43(9) . . ?
C5 C4 H4 125.7 . . ?
C3 C4 H4 125.7 . . ?
Fe1 C4 H4 127.1 . . ?
C4 C5 C1 107.71(13) . . ?
C4 C5 Fe1 70.32(9) . . ?
C1 C5 Fe1 69.16(8) . . ?
C4 C5 H5 126.1 . . ?
C1 C5 H5 126.1 . . ?
Fe1 C5 H5 125.9 . . ?
C10 C6 C7 108.45(14) . . ?
C10 C6 Fe1 69.40(9) . . ?
C7 C6 Fe1 69.72(9) . . ?
C10 C6 H6 125.8 . . ?
C7 C6 H6 125.8 . . ?
Fe1 C6 H6 126.7 . . ?
C6 C7 C8 107.81(14) . . ?
C6 C7 Fe1 69.79(8) . . ?
C8 C7 Fe1 69.40(9) . . ?
C6 C7 H7 126.1 . . ?
C8 C7 H7 126.1 . . ?
Fe1 C7 H7 126.3 . . ?
C9 C8 C7 107.88(14) . . ?
C9 C8 Fe1 69.47(9) . . ?
C7 C8 Fe1 69.87(9) . . ?
C9 C8 H8 126.1 . . ?
C7 C8 H8 126.1 . . ?
Fe1 C8 H8 126.2 . . ?
C8 C9 C10 108.18(14) . . ?
C8 C9 Fe1 69.79(9) . . ?
C10 C9 Fe1 69.71(9) . . ?
C8 C9 H9 125.9 . . ?
C10 C9 H9 125.9 . . ?
Fe1 C9 H9 126.2 . . ?
C6 C10 C9 107.68(14) . . ?
C6 C10 Fe1 70.03(9) . . ?
C9 C10 Fe1 69.47(9) . . ?
C6 C10 H10 126.2 . . ?
C9 C10 H10 126.2 . . ?
Fe1 C10 H10 125.9 . . ?
O1 C11 C1 122.82(13) . . ?
O1 C11 P1 116.76(11) . . ?
C1 C11 P1 120.42(10) . . ?
C17 C12 C13 119.89(13) . . ?
C17 C12 P1 119.10(11) . . ?
C13 C12 P1 120.97(11) . . ?
C14 C13 C12 119.75(14) . . ?
C14 C13 H13 120.1 . . ?
C12 C13 H13 120.1 . . ?
C15 C14 C13 120.28(14) . . ?
C15 C14 H14 119.9 . . ?
C13 C14 H14 119.9 . . ?
C16 C15 C14 120.01(14) . . ?
C16 C15 H15 120.0 . . ?
C14 C15 H15 120.0 . . ?
C15 C16 C17 120.37(14) . . ?
C15 C16 H16 119.8 . . ?
C17 C16 H16 119.8 . . ?
C16 C17 C12 119.68(14) . . ?
C16 C17 H17 120.2 . . ?
C12 C17 H17 120.2 . . ?
C19 C18 C23 119.28(14) . . ?
C19 C18 P1 122.07(11) . . ?
C23 C18 P1 118.65(11) . . ?
C20 C19 C18 120.07(14) . . ?
C20 C19 H19 120.0 . . ?
C18 C19 H19 120.0 . . ?
C21 C20 C19 120.39(15) . . ?
C21 C20 H20 119.8 . . ?
C19 C20 H20 119.8 . . ?
C22 C21 C20 119.79(15) . . ?
C22 C21 H21 120.1 . . ?
C20 C21 H21 120.1 . . ?
C21 C22 C23 120.25(15) . . ?
C21 C22 H22 119.9 . . ?
C23 C22 H22 119.9 . . ?
C22 C23 C18 120.22(15) . . ?
C22 C23 H23 119.9 . . ?
C18 C23 H23 119.9 . . ?

loop_
_geom_bond_atom_site_label_1
_geom_bond_atom_site_label_2
_geom_bond_distance
_geom_bond_site_symmetry_2
_geom_bond_publ_flag
Fe1 C2 2.0324(14) . ?
Fe1 C1 2.0385(14) . ?
Fe1 C5 2.0404(15) . ?
Fe1 C9 2.0438(15) . ?
Fe1 C10 2.0469(15) . ?
Fe1 C8 2.0481(16) . ?
Fe1 C3 2.0489(15) . ?
Fe1 C4 2.0540(15) . ?
Fe1 C7 2.0544(15) . ?
Fe1 C6 2.0553(15) . ?
S1 P1 1.9504(5) . ?
P1 C12 1.8112(14) . ?
P1 C18 1.8134(15) . ?
P1 C11 1.8928(15) . ?
O1 C11 1.2229(18) . ?
C1 C2 1.443(2) . ?
C1 C5 1.446(2) . ?
C1 C11 1.456(2) . ?
C2 C3 1.421(2) . ?
C2 H2 0.9500 . ?
C3 C4 1.429(2) . ?
C3 H3 0.9500 . ?
C4 C5 1.414(2) . ?
C4 H4 0.9500 . ?
C5 H5 0.9500 . ?
C6 C10 1.422(2) . ?
C6 C7 1.422(2) . ?
C6 H6 0.9500 . ?
C7 C8 1.428(2) . ?
C7 H7 0.9500 . ?
C8 C9 1.424(2) . ?
C8 H8 0.9500 . ?
C9 C10 1.427(2) . ?
C9 H9 0.9500 . ?
C10 H10 0.9500 . ?
C12 C17 1.396(2) . ?
C12 C13 1.402(2) . ?
C13 C14 1.390(2) . ?
C13 H13 0.9500 . ?
C14 C15 1.389(2) . ?
C14 H14 0.9500 . ?
C15 C16 1.389(2) . ?
C15 H15 0.9500 . ?
C16 C17 1.392(2) . ?
C16 H16 0.9500 . ?
C17 H17 0.9500 . ?
C18 C19 1.394(2) . ?
C18 C23 1.396(2) . ?
C19 C20 1.391(2) . ?
C19 H19 0.9500 . ?
C20 C21 1.386(2) . ?
C20 H20 0.9500 . ?
C21 C22 1.384(2) . ?
C21 H21 0.9500 . ?
C22 C23 1.391(2) . ?
C22 H22 0.9500 . ?
C23 H23 0.9500 . ?
